data_7216214
loop_
_publ_author_name
'Thomas, Lynne H.'
'Klapwijk, Anneke R.'
'Wales, Craig'
'Wilson, Chick C.'

_publ_section_title
;
 Intermolecular hydrogen transfer and solubility tuning in multi-component
 molecular crystals of the API piroxicam
;
_journal_issue 26
_journal_name_full CrystEngComm
_journal_page_first 5924
_journal_paper_doi 10.1039/c4ce00246f
_journal_volume 16
_journal_year 2014
_chemical_formula_moiety 'C15 H14 N3 O4 S, 0.5(C6 Cl2 O4), C2 H3 N'
_chemical_formula_sum 'C20 H17 Cl N4 O6 S'
_chemical_formula_weight 476.89
_chemical_name_systematic
;
 ?
;
_space_group_IT_number 2
_symmetry_cell_setting triclinic
_symmetry_space_group_name_Hall '-P 1'
_symmetry_space_group_name_H-M 'P -1'
_atom_sites_solution_hydrogens mixed
_audit_creation_date 2014-01-22T10:01:59-00:00
_audit_creation_method 'WinGX routine CIF_UPDATE'
_cell_angle_alpha 71.351(5)
_cell_angle_beta 84.932(5)
_cell_angle_gamma 78.919(5)
_cell_formula_units_Z 2
_cell_length_a 7.0616(8)
_cell_length_b 11.6031(13)
_cell_length_c 13.2994(17)
_cell_measurement_temperature 100(2)
_cell_volume 1012.8(2)
_computing_cell_refinement 'Bruker APEX2 (2009)'
_computing_data_collection 'Bruker APEX2 (2009)'
_computing_data_reduction 'Bruker APEX2 (2009)'
_computing_structure_refinement 'SHELXL-2013 (Sheldrick, 2013)'
_computing_structure_solution 'SHELXS-97 (Sheldrick, 2008)'
_diffrn_ambient_temperature 100(2)
_diffrn_measured_fraction_theta_full 0.982
_diffrn_measured_fraction_theta_max 0.829
_diffrn_radiation_type MoK\a
_diffrn_radiation_wavelength 0.71073
_diffrn_reflns_av_R_equivalents 0.1007
_diffrn_reflns_Laue_measured_fraction_full 0.982
_diffrn_reflns_Laue_measured_fraction_max 0.829
_diffrn_reflns_limit_h_max 8
_diffrn_reflns_limit_h_min -7
_diffrn_reflns_limit_k_max 12
_diffrn_reflns_limit_k_min -13
_diffrn_reflns_limit_l_max 15
_diffrn_reflns_limit_l_min -14
_diffrn_reflns_number 15739
_diffrn_reflns_point_group_measured_fraction_full 0.982
_diffrn_reflns_point_group_measured_fraction_max 0.829
_diffrn_reflns_theta_full 22.5
_diffrn_reflns_theta_max 24.951
_diffrn_reflns_theta_min 1.617
_exptl_absorpt_coefficient_mu 0.34
_exptl_absorpt_correction_T_max 1.0000
_exptl_absorpt_correction_T_min 0.7148
_exptl_absorpt_correction_type multi-scan
_exptl_absorpt_process_details 'SADABS (Blessing, 1997)'
_exptl_crystal_colour orange
_exptl_crystal_density_diffrn 1.564
_exptl_crystal_description plates
_exptl_crystal_F_000 492
_refine_diff_density_max 0.402
_refine_diff_density_min -0.365
_refine_diff_density_rms 0.07
_refine_ls_extinction_method none
_refine_ls_goodness_of_fit_ref 0.984
_refine_ls_hydrogen_treatment mixed
_refine_ls_matrix_type full
_refine_ls_number_parameters 303
_refine_ls_number_reflns 2948
_refine_ls_number_restraints 0
_refine_ls_restrained_S_all 0.984
_refine_ls_R_factor_all 0.0896
_refine_ls_R_factor_gt 0.045
_refine_ls_shift/su_max 0
_refine_ls_shift/su_mean 0
_refine_ls_structure_factor_coef Fsqd
_refine_ls_weighting_details 'w=1/[\s^2^(Fo^2^)+(0.0538P)^2^] where P=(Fo^2^+2Fc^2^)/3'
_refine_ls_weighting_scheme calc
_refine_ls_wR_factor_ref 0.1065
_reflns_number_gt 1959
_reflns_number_total 2948
_reflns_threshold_expression 'I > 2\s(I)'
_cod_data_source_file c4ce00246f2.cif
_cod_data_source_block pirox_chlor_4b
_cod_depositor_comments 'Adding full bibliography for 7216204--7216215.cif.'
_cod_database_code 7216214

loop_
_symmetry_equiv_pos_as_xyz
'x, y, z'
'-x, -y, -z'

loop_
_atom_site_label
_atom_site_fract_x
_atom_site_fract_y
_atom_site_fract_z
_atom_site_U_iso_or_equiv
_atom_site_adp_type
_atom_site_calc_flag
_atom_site_occupancy
_atom_site_type_symbol
N4 0.5437(5) 0.1540(3) 0.5704(3) 0.0476(10) Uani d 1 N
C20 0.5672(6) 0.2176(4) 0.6144(4) 0.0415(11) Uani d 1 C
C19 0.6032(6) 0.2988(4) 0.6750(4) 0.0500(12) Uani d 1 C
H19A 0.5228 0.2859 0.7383 0.075 Uiso calc 1 H
H19B 0.5736 0.3836 0.6319 0.075 Uiso calc 1 H
H19C 0.7363 0.2793 0.6938 0.075 Uiso calc 1 H
H6 0.191(5) 0.154(3) 0.816(3) 0.024(13) Uiso d 1 H
H10 0.299(5) -0.055(3) 1.126(3) 0.030(12) Uiso d 1 H
H3 0.120(6) 0.159(4) 0.663(3) 0.061(13) Uiso d 1 H
S 0.34146(12) 0.35562(8) 0.97037(7) 0.0206(3) Uani d 1 S
Cl2 0.80665(13) 0.45513(8) 0.31249(7) 0.0290(3) Uani d 1 Cl
O4 0.2286(3) -0.0591(2) 1.00912(19) 0.0264(6) Uani d 1 O
O2 0.2617(3) 0.48351(19) 0.92620(18) 0.0234(6) Uani d 1 O
O1 0.5348(3) 0.31080(19) 0.94063(18) 0.0238(6) Uani d 1 O
O3 0.3154(3) -0.0124(2) 1.1685(2) 0.0271(6) Uani d 1 O
O6 0.9751(3) 0.2688(2) 0.50973(18) 0.0260(6) Uani d 1 O
O5 0.8761(3) 0.6959(2) 0.32884(19) 0.0288(6) Uani d 1 O
N1 0.1996(4) 0.2727(2) 0.9433(2) 0.0192(7) Uani d 1 N
C4 0.3051(5) 0.1925(3) 1.1663(3) 0.0210(9) Uani d 1 C
N2 0.1944(4) 0.0880(3) 0.8481(3) 0.0210(8) Uani d 1 N
C3 0.3235(4) 0.3149(3) 1.1094(3) 0.0202(8) Uani d 1 C
C8 0.2360(4) 0.1438(3) 1.0047(3) 0.0177(8) Uani d 1 C
N3 0.1475(4) 0.0672(3) 0.6854(2) 0.0233(7) Uani d 1 N
C12 0.2099(4) -0.1185(3) 0.8261(3) 0.0210(9) Uani d 1 C
H12 0.2354 -0.1606 0.8971 0.025 Uiso calc 1 H
C10 0.2193(4) 0.0517(3) 0.9547(3) 0.0205(9) Uani d 1 C
C2 0.3388(4) 0.3984(3) 1.1614(3) 0.0233(9) Uani d 1 C
H2 0.3474 0.4798 1.123 0.028 Uiso calc 1 H
C1 0.3411(5) 0.3598(3) 1.2710(3) 0.0264(9) Uani d 1 C
H1 0.3514 0.4154 1.3065 0.032 Uiso calc 1 H
C11 0.1843(4) 0.0103(3) 0.7888(3) 0.0190(8) Uani d 1 C
C7 0.2832(5) 0.1068(3) 1.1091(3) 0.0212(9) Uani d 1 C
C14 0.1628(5) -0.1223(3) 0.6501(3) 0.0233(9) Uani d 1 C
H14 0.1559 -0.1659 0.6032 0.028 Uiso calc 1 H
C5 0.3094(5) 0.1556(3) 1.2763(3) 0.0246(9) Uani d 1 C
H5 0.2996 0.0746 1.3152 0.03 Uiso calc 1 H
C6 0.3281(5) 0.2382(3) 1.3283(3) 0.0290(9) Uani d 1 C
H6A 0.332 0.2123 1.402 0.035 Uiso calc 1 H
C17 0.9820(5) 0.3774(3) 0.5018(3) 0.0198(9) Uani d 1 C
C9 -0.0082(4) 0.3308(3) 0.9302(3) 0.0238(9) Uani d 1 C
H9A -0.0784 0.2764 0.9136 0.036 Uiso calc 1 H
H9B -0.0199 0.4076 0.8737 0.036 Uiso calc 1 H
H9C -0.06 0.3457 0.995 0.036 Uiso calc 1 H
C13 0.1970(5) -0.1820(3) 0.7566(3) 0.0237(9) Uani d 1 C
H13 0.2116 -0.2677 0.7818 0.028 Uiso calc 1 H
C15 0.1396(5) 0.0042(3) 0.6168(3) 0.0256(9) Uani d 1 C
H15 0.1179 0.0473 0.5455 0.031 Uiso calc 1 H
C18 0.9106(5) 0.4815(3) 0.4144(3) 0.0204(9) Uani d 1 C
C16 0.9283(5) 0.6004(3) 0.4066(3) 0.0210(9) Uani d 1 C

loop_
_atom_site_aniso_label
_atom_site_aniso_U_11
_atom_site_aniso_U_22
_atom_site_aniso_U_33
_atom_site_aniso_U_12
_atom_site_aniso_U_13
_atom_site_aniso_U_23
N4 0.064(3) 0.045(2) 0.036(2) -0.017(2) 0.0014(19) -0.011(2)
C20 0.033(3) 0.043(3) 0.039(3) -0.007(2) 0.003(2) -0.001(2)
C19 0.043(3) 0.042(3) 0.071(4) -0.009(2) -0.001(2) -0.024(3)
S 0.0192(6) 0.0151(5) 0.0246(6) -0.0049(4) 0.0009(4) -0.0014(4)
Cl2 0.0402(6) 0.0192(5) 0.0272(6) -0.0061(4) -0.0080(4) -0.0042(4)
O4 0.0323(15) 0.0127(14) 0.0290(15) -0.0052(11) 0.0006(12) 0.0009(12)
O2 0.0248(14) 0.0141(13) 0.0273(15) -0.0039(10) 0.0000(11) -0.0008(11)
O1 0.0117(13) 0.0207(14) 0.0338(16) -0.0027(10) 0.0046(11) -0.0027(12)
O3 0.0357(17) 0.0171(16) 0.0252(16) -0.0064(12) -0.0035(12) 0.0000(14)
O6 0.0342(16) 0.0140(15) 0.0281(16) -0.0053(11) -0.0019(12) -0.0034(12)
O5 0.0401(16) 0.0165(14) 0.0266(16) -0.0068(12) -0.0056(12) 0.0001(13)
N1 0.0156(17) 0.0137(16) 0.0249(18) -0.0024(12) 0.0007(13) -0.0019(14)
C4 0.017(2) 0.020(2) 0.022(2) -0.0047(16) -0.0016(16) 0.0002(18)
N2 0.0235(19) 0.013(2) 0.023(2) -0.0052(14) 0.0025(14) 0.0007(18)
C3 0.013(2) 0.025(2) 0.023(2) -0.0023(15) 0.0015(16) -0.0085(18)
C8 0.014(2) 0.0117(19) 0.022(2) -0.0040(15) 0.0004(16) 0.0024(17)
N3 0.0256(18) 0.0135(18) 0.026(2) -0.0021(13) -0.0002(14) -0.0012(16)
C12 0.018(2) 0.015(2) 0.027(2) -0.0046(15) 0.0042(16) -0.0021(18)
C10 0.013(2) 0.018(2) 0.024(2) -0.0019(15) 0.0040(16) 0.0010(19)
C2 0.013(2) 0.022(2) 0.032(3) -0.0028(16) 0.0024(17) -0.0046(19)
C1 0.022(2) 0.031(2) 0.029(3) -0.0042(17) 0.0007(17) -0.013(2)
C11 0.011(2) 0.017(2) 0.025(2) -0.0020(15) 0.0037(16) -0.0034(19)
C7 0.012(2) 0.016(2) 0.030(2) -0.0038(15) 0.0032(17) 0.0001(19)
C14 0.023(2) 0.016(2) 0.029(2) -0.0023(16) -0.0009(17) -0.0048(18)
C5 0.019(2) 0.025(2) 0.026(2) -0.0073(16) 0.0027(17) -0.0024(19)
C6 0.020(2) 0.038(3) 0.028(2) -0.0070(18) 0.0019(17) -0.007(2)
C17 0.018(2) 0.017(2) 0.022(2) -0.0046(16) 0.0056(16) -0.0033(18)
C9 0.019(2) 0.016(2) 0.031(2) -0.0003(16) -0.0011(17) -0.0012(17)
C13 0.020(2) 0.014(2) 0.034(3) -0.0034(16) 0.0035(18) -0.0037(19)
C15 0.028(2) 0.027(2) 0.021(2) -0.0076(17) 0.0025(17) -0.0048(19)
C18 0.024(2) 0.017(2) 0.021(2) -0.0074(16) 0.0002(17) -0.0042(17)
C16 0.020(2) 0.019(2) 0.020(2) -0.0026(16) 0.0015(17) -0.0015(18)

loop_
_atom_type_symbol
_atom_type_description
_atom_type_scat_dispersion_real
_atom_type_scat_dispersion_imag
_atom_type_scat_source
C C 0.0033 0.0016 'International Tables Vol C Tables 4.2.6.8 and 6.1.1.4'
H H 0 0 'International Tables Vol C Tables 4.2.6.8 and 6.1.1.4'
N N 0.0061 0.0033 'International Tables Vol C Tables 4.2.6.8 and 6.1.1.4'
O O 0.0106 0.006 'International Tables Vol C Tables 4.2.6.8 and 6.1.1.4'
S S 0.1246 0.1234 'International Tables Vol C Tables 4.2.6.8 and 6.1.1.4'
Cl Cl 0.1484 0.1585 'International Tables Vol C Tables 4.2.6.8 and 6.1.1.4'

loop_
_geom_angle_atom_site_label_1
_geom_angle_atom_site_label_2
_geom_angle_atom_site_label_3
_geom_angle
_geom_angle_site_symmetry_3
N4 C20 C19 178.1(5) .
O2 S O1 119.33(14) .
O2 S N1 108.67(14) .
O1 S N1 107.35(14) .
O2 S C3 109.06(15) .
O1 S C3 108.32(15) .
N1 S C3 102.86(15) .
C8 N1 C9 115.4(2) .
C8 N1 S 114.1(2) .
C9 N1 S 115.6(2) .
C5 C4 C3 118.5(3) .
C5 C4 C7 121.6(3) .
C3 C4 C7 119.9(3) .
C10 N2 C11 125.6(3) .
C2 C3 C4 121.0(3) .
C2 C3 S 121.1(3) .
C4 C3 S 117.8(3) .
C7 C8 N1 121.3(3) .
C7 C8 C10 119.5(3) .
N1 C8 C10 119.2(3) .
C11 N3 C15 122.3(3) .
C13 C12 C11 119.1(3) .
O4 C10 N2 120.7(3) .
O4 C10 C8 120.3(3) .
N2 C10 C8 119.0(3) .
C3 C2 C1 119.4(3) .
C2 C1 C6 120.3(3) .
N3 C11 N2 115.3(3) .
N3 C11 C12 118.3(3) .
N2 C11 C12 126.4(3) .
O3 C7 C8 122.5(3) .
O3 C7 C4 113.9(3) .
C8 C7 C4 123.6(3) .
C15 C14 C13 117.1(3) .
C6 C5 C4 120.6(3) .
C5 C6 C1 120.2(4) .
O6 C17 C18 124.4(3) .
O6 C17 C16 117.1(3) 2_766
C18 C17 C16 118.6(3) 2_766
C12 C13 C14 121.9(3) .
N3 C15 C14 121.3(3) .
C16 C18 C17 122.5(3) .
C16 C18 Cl2 119.4(3) .
C17 C18 Cl2 118.1(2) .
O5 C16 C18 125.6(3) .
O5 C16 C17 115.6(3) 2_766
C18 C16 C17 118.8(3) 2_766

loop_
_geom_bond_atom_site_label_1
_geom_bond_atom_site_label_2
_geom_bond_site_symmetry_2
_geom_bond_distance
N4 C20 . 1.121(5)
C20 C19 . 1.488(6)
S O2 . 1.430(2)
S O1 . 1.434(2)
S N1 . 1.648(3)
S C3 . 1.756(4)
Cl2 C18 . 1.731(3)
O4 C10 . 1.249(4)
O3 C7 . 1.342(4)
O6 C17 . 1.240(4)
O5 C16 . 1.269(4)
N1 C8 . 1.441(4)
N1 C9 . 1.493(4)
C4 C5 . 1.387(5)
C4 C3 . 1.405(5)
C4 C7 . 1.469(5)
N2 C10 . 1.361(4)
N2 C11 . 1.390(4)
C3 C2 . 1.381(5)
C8 C7 . 1.368(5)
C8 C10 . 1.453(5)
N3 C11 . 1.346(4)
N3 C15 . 1.350(4)
C12 C13 . 1.372(5)
C12 C11 . 1.396(4)
C2 C1 . 1.382(5)
C1 C6 . 1.389(5)
C14 C15 . 1.371(4)
C14 C13 . 1.382(5)
C5 C6 . 1.379(5)
C17 C18 . 1.427(5)
C17 C16 2_766 1.534(5)
C18 C16 . 1.379(4)
C16 C17 2_766 1.534(5)

loop_
_geom_hbond_atom_site_label_D
_geom_hbond_atom_site_label_H
_geom_hbond_atom_site_label_A
_geom_hbond_distance_DH
_geom_hbond_distance_HA
_geom_hbond_distance_DA
_geom_hbond_angle_DHA
_geom_hbond_site_symmetry_A
O3 H10 O4 0.89(4) 1.69(4) 2.500(3) 150(3) .
N2 H6 O5 0.74(4) 2.16(4) 2.833(4) 151(4) 2_666
N3 H3 O5 0.99(4) 1.73(4) 2.667(4) 156(4) 2_666
N3 H3 O6 0.99(4) 2.24(4) 2.885(4) 121(3) 1_455
C12 H12 O4 0.93 2.17 2.754(4) 120.1 .
C15 H15 O6 0.93 2.48 2.989(4) 114.5 1_455
C2 H2 O1 0.93 2.58 3.470(4) 160.7 2_667
N2 H6 O5 0.74(4) 2.16(4) 2.833(4) 151(4) 2_666
C14 H14 O6 0.93 2.52 3.417(4) 161.8 2_656
N3 H3 O6 0.99(4) 2.24(4) 2.885(4) 121(3) 1_455
N3 H3 O5 0.99(4) 1.73(4) 2.667(4) 156(4) 2_666
O3 H10 O4 0.89(4) 1.69(4) 2.500(3) 150(3) .
C9 H9B Cl2 0.96 2.95 3.747(4) 141.8 2_666
C9 H9C O2 0.96 2.65 3.469(4) 143.3 2_567
